data_4115698
loop_
_publ_author_name
'Boris Rybtchinski'
'Stephan Oevers'
'Michael Montag'
'Arkadi Vigalok'
'Haim Rozenberg'
'Jan M. L. Martin'
'David Milstein'

_publ_section_title
;
 Comparison of Steric and Electronic Requirements for C-C and C-H Bond
 Activation. Chelating vs Nonchelating Case
;
_journal_name_full 'Journal of the American Chemical Society'
_journal_page_first 9064
_journal_page_last 9077
_journal_paper_doi 10.1021/ja016126t
_journal_volume 123
_journal_year 2001
_chemical_formula_sum 'C20 H35 B F4 O P Rh'
_chemical_formula_weight 512.17
_chemical_name_systematic
; 
 ? 
;
_space_group_IT_number 14
_symmetry_cell_setting monoclinic
_symmetry_space_group_name_Hall '-P 2yn'
_symmetry_space_group_name_H-M 'P 1 21/n 1'
_atom_sites_solution_hydrogens geom
_atom_sites_solution_primary direct
_atom_sites_solution_secondary difmap
_audit_creation_method SHELXL-97
_cell_angle_alpha 90.00
_cell_angle_beta 114.7050(15)
_cell_angle_gamma 90.00
_cell_formula_units_Z 4
_cell_length_a 13.6280(3)
_cell_length_b 11.8580(3)
_cell_length_c 15.0660(4)
_cell_measurement_temperature 293(2)
_cell_volume 2211.84(10)
_computing_structure_refinement 'SHELXL-97 (Sheldrick, 1997)'
_computing_structure_solution 'SHELXS-97 (Sheldrick, 1990)'
_diffrn_ambient_temperature 293(2)
_diffrn_measured_fraction_theta_full 0.986
_diffrn_measured_fraction_theta_max 0.986
_diffrn_radiation_monochromator graphite
_diffrn_radiation_source 'fine-focus sealed tube'
_diffrn_radiation_type MoK\a
_diffrn_radiation_wavelength 0.71070
_diffrn_reflns_av_R_equivalents 0.0000
_diffrn_reflns_av_sigmaI/netI 0.0297
_diffrn_reflns_limit_h_max 18
_diffrn_reflns_limit_h_min 0
_diffrn_reflns_limit_k_max 16
_diffrn_reflns_limit_k_min 0
_diffrn_reflns_limit_l_max 18
_diffrn_reflns_limit_l_min -20
_diffrn_reflns_number 5630
_diffrn_reflns_theta_full 28.70
_diffrn_reflns_theta_max 28.70
_diffrn_reflns_theta_min 3.15
_exptl_absorpt_coefficient_mu 0.886
_exptl_crystal_density_diffrn 1.538
_exptl_crystal_F_000 1056
_refine_diff_density_max 1.011
_refine_diff_density_min -0.856
_refine_diff_density_rms 0.070
_refine_ls_extinction_method none
_refine_ls_goodness_of_fit_ref 1.046
_refine_ls_hydrogen_treatment mixed
_refine_ls_matrix_type full
_refine_ls_number_parameters 279
_refine_ls_number_reflns 5630
_refine_ls_number_restraints 0
_refine_ls_restrained_S_all 1.046
_refine_ls_R_factor_all 0.0302
_refine_ls_R_factor_gt 0.0252
_refine_ls_shift/su_max 0.002
_refine_ls_shift/su_mean 0.000
_refine_ls_structure_factor_coef Fsqd
_refine_ls_weighting_details 'calc w=1/[\s^2^(Fo^2^)+(0.0121P)^2^+2.7287P] where P=(Fo^2^+2Fc^2^)/3'
_refine_ls_weighting_scheme calc
_refine_ls_wR_factor_gt 0.0578
_refine_ls_wR_factor_ref 0.0612
_reflns_number_gt 5077
_reflns_number_total 5630
_reflns_threshold_expression >2sigma(I)
_cod_data_source_file ja016126t_s1.cif
_cod_data_source_block m186
_cod_original_cell_volume 2211.84(9)
_cod_database_code 4115698

loop_
_symmetry_equiv_pos_as_xyz
'x, y, z'
'-x+1/2, y+1/2, -z+1/2'
'-x, -y, -z'
'x-1/2, -y-1/2, z-1/2'

loop_
_atom_site_label
_atom_site_type_symbol
_atom_site_fract_x
_atom_site_fract_y
_atom_site_fract_z
_atom_site_U_iso_or_equiv
_atom_site_adp_type
_atom_site_occupancy
_atom_site_symmetry_multiplicity
_atom_site_calc_flag
_atom_site_refinement_flags
Rh1 Rh 0.421374(10) 0.133372(11) 0.232132(10) 0.01434(5) Uani 1 1 d .
P2 P 0.58584(3) 0.06392(4) 0.27434(3) 0.01285(9) Uani 1 1 d .
C1 C 0.39935(16) 0.07660(18) 0.34906(14) 0.0245(4) Uani 1 1 d .
H1A H 0.3236 0.0668 0.3314 0.037 Uiso 1 1 calc R
H1B H 0.4283 0.1304 0.4013 0.037 Uiso 1 1 calc R
H1C H 0.4358 0.0057 0.3700 0.037 Uiso 1 1 calc R
C3 C 0.37589(14) -0.01420(15) 0.17122(13) 0.0162(3) Uani 1 1 d .
O4 O 0.25199(10) 0.16790(11) 0.14984(10) 0.0213(3) Uani 1 1 d .
C5 C 0.18737(17) 0.24812(19) 0.17315(17) 0.0305(5) Uani 1 1 d .
H5A H 0.1285 0.2725 0.1141 0.046 Uiso 1 1 calc R
H5B H 0.2310 0.3119 0.2055 0.046 Uiso 1 1 calc R
H5C H 0.1594 0.2135 0.2154 0.046 Uiso 1 1 calc R
C6 C 0.19073(15) 0.07134(17) 0.09674(15) 0.0218(4) Uani 1 1 d .
H6A H 0.1519(19) 0.096(2) 0.0290(18) 0.026(6) Uiso 1 1 d .
H6B H 0.1395(18) 0.0504(19) 0.1245(16) 0.021(5) Uiso 1 1 d .
C7 C 0.26641(14) -0.02537(16) 0.10798(13) 0.0178(3) Uani 1 1 d .
C8 C 0.22759(15) -0.12699(17) 0.05807(14) 0.0211(4) Uani 1 1 d .
C9 C 0.10956(16) -0.1412(2) -0.00876(17) 0.0311(5) Uani 1 1 d .
H9A H 0.0974 -0.2159 -0.0358 0.047 Uiso 1 1 calc R
H9B H 0.0892 -0.0868 -0.0606 0.047 Uiso 1 1 calc R
H9C H 0.0670 -0.1298 0.0277 0.047 Uiso 1 1 calc R
C10 C 0.30033(15) -0.21501(17) 0.07245(14) 0.0218(4) Uani 1 1 d .
H10 H 0.2750 -0.2820 0.0385 0.026 Uiso 1 1 calc R
C11 C 0.40934(15) -0.20697(15) 0.13555(13) 0.0187(3) Uani 1 1 d .
C12 C 0.48411(16) -0.30522(16) 0.14836(16) 0.0258(4) Uani 1 1 d .
H12A H 0.4435 -0.3681 0.1106 0.039 Uiso 1 1 calc R
H12B H 0.5180 -0.3259 0.2161 0.039 Uiso 1 1 calc R
H12C H 0.5384 -0.2843 0.1265 0.039 Uiso 1 1 calc R
C13 C 0.44684(14) -0.10555(15) 0.18624(13) 0.0166(3) Uani 1 1 d .
C28 C 0.56227(14) -0.08924(16) 0.26078(14) 0.0191(3) Uani 1 1 d .
H28A H 0.6134(19) -0.1274(19) 0.2429(17) 0.024(6) Uiso 1 1 d .
H28B H 0.567(2) -0.120(2) 0.320(2) 0.038(7) Uiso 1 1 d .
C20 C 0.62355(14) 0.10522(15) 0.17135(13) 0.0165(3) Uani 1 1 d .
C21 C 0.51653(15) 0.12567(16) 0.08094(13) 0.0197(4) Uani 1 1 d .
H21A H 0.4763 0.1840 0.0951 0.030 Uiso 1 1 calc R
H21B H 0.4749 0.0574 0.0646 0.030 Uiso 1 1 calc R
H21C H 0.5318 0.1484 0.0268 0.030 Uiso 1 1 calc R
C22 C 0.68752(16) 0.21612(17) 0.19304(14) 0.0245(4) Uani 1 1 d .
H22A H 0.7572 0.2048 0.2459 0.037 Uiso 1 1 calc R
H22B H 0.6490 0.2730 0.2109 0.037 Uiso 1 1 calc R
H22C H 0.6963 0.2399 0.1359 0.037 Uiso 1 1 calc R
C23 C 0.68693(17) 0.01311(18) 0.14616(15) 0.0268(4) Uani 1 1 d .
H23A H 0.7058 0.0395 0.0951 0.040 Uiso 1 1 calc R
H23B H 0.6431 -0.0534 0.1246 0.040 Uiso 1 1 calc R
H23C H 0.7515 -0.0043 0.2030 0.040 Uiso 1 1 calc R
C24 C 0.70074(15) 0.08628(16) 0.39717(13) 0.0193(3) Uani 1 1 d .
C25 C 0.80477(15) 0.03048(18) 0.40306(14) 0.0241(4) Uani 1 1 d .
H25A H 0.8251 0.0633 0.3549 0.036 Uiso 1 1 calc R
H25B H 0.7928 -0.0489 0.3910 0.036 Uiso 1 1 calc R
H25C H 0.8615 0.0421 0.4670 0.036 Uiso 1 1 calc R
C26 C 0.67092(16) 0.0329(2) 0.47550(14) 0.0278(4) Uani 1 1 d .
H26A H 0.6571 -0.0461 0.4622 0.042 Uiso 1 1 calc R
H26B H 0.6074 0.0688 0.4746 0.042 Uiso 1 1 calc R
H26C H 0.7296 0.0427 0.5386 0.042 Uiso 1 1 calc R
C27 C 0.71823(18) 0.21251(17) 0.42068(15) 0.0281(4) Uani 1 1 d .
H27A H 0.7655 0.2222 0.4885 0.042 Uiso 1 1 calc R
H27B H 0.6501 0.2478 0.4071 0.042 Uiso 1 1 calc R
H27C H 0.7501 0.2465 0.3812 0.042 Uiso 1 1 calc R
B1 B 0.45762(18) 0.40734(19) 0.24208(17) 0.0222(4) Uani 1 1 d .
F2 F 0.44365(14) 0.37010(13) 0.15091(11) 0.0493(4) Uani 1 1 d .
F3 F 0.44785(10) 0.31011(10) 0.29512(9) 0.0287(3) Uani 1 1 d .
F4 F 0.55702(11) 0.45257(13) 0.29177(13) 0.0529(4) Uani 1 1 d .
F5 F 0.37715(11) 0.48235(11) 0.23299(11) 0.0380(3) Uani 1 1 d .

loop_
_atom_site_aniso_label
_atom_site_aniso_U_11
_atom_site_aniso_U_22
_atom_site_aniso_U_33
_atom_site_aniso_U_23
_atom_site_aniso_U_13
_atom_site_aniso_U_12
Rh1 0.01387(7) 0.01268(7) 0.01742(7) 0.00192(5) 0.00749(6) 0.00061(5)
P2 0.01248(19) 0.0116(2) 0.0141(2) 0.00134(15) 0.00525(16) -0.00040(15)
C1 0.0266(9) 0.0304(11) 0.0222(9) 0.0038(8) 0.0157(8) -0.0012(8)
C3 0.0163(8) 0.0160(8) 0.0179(8) 0.0007(6) 0.0087(7) -0.0022(7)
O4 0.0152(6) 0.0191(6) 0.0291(7) -0.0002(5) 0.0087(5) 0.0037(5)
C5 0.0236(10) 0.0296(11) 0.0405(12) -0.0014(9) 0.0155(9) 0.0086(9)
C6 0.0158(8) 0.0222(9) 0.0260(10) 0.0031(7) 0.0073(8) -0.0008(7)
C7 0.0151(8) 0.0207(9) 0.0186(8) 0.0033(7) 0.0078(7) -0.0001(7)
C8 0.0158(8) 0.0254(10) 0.0203(9) 0.0004(7) 0.0059(7) -0.0048(7)
C9 0.0188(9) 0.0350(12) 0.0321(11) -0.0023(9) 0.0034(8) -0.0050(8)
C10 0.0214(9) 0.0209(9) 0.0231(9) -0.0040(7) 0.0093(7) -0.0063(7)
C11 0.0206(8) 0.0160(8) 0.0221(9) 0.0017(7) 0.0113(7) -0.0014(7)
C12 0.0260(10) 0.0163(9) 0.0341(11) -0.0015(8) 0.0117(8) -0.0012(8)
C13 0.0147(8) 0.0160(8) 0.0196(8) 0.0032(7) 0.0075(7) -0.0006(7)
C28 0.0167(8) 0.0145(8) 0.0235(9) 0.0018(7) 0.0059(7) -0.0005(7)
C20 0.0169(8) 0.0179(8) 0.0157(8) 0.0009(7) 0.0077(7) -0.0001(7)
C21 0.0214(9) 0.0221(9) 0.0154(8) 0.0015(7) 0.0075(7) -0.0005(7)
C22 0.0245(9) 0.0253(10) 0.0239(9) 0.0034(8) 0.0103(8) -0.0075(8)
C23 0.0273(10) 0.0314(11) 0.0268(10) 0.0008(8) 0.0163(8) 0.0087(8)
C24 0.0198(8) 0.0190(9) 0.0162(8) 0.0017(7) 0.0047(7) -0.0006(7)
C25 0.0160(8) 0.0266(10) 0.0242(9) 0.0023(8) 0.0028(7) 0.0010(8)
C26 0.0261(10) 0.0373(12) 0.0169(9) 0.0053(8) 0.0060(8) -0.0015(9)
C27 0.0322(11) 0.0217(10) 0.0215(9) -0.0038(8) 0.0025(8) -0.0013(8)
B1 0.0223(10) 0.0167(10) 0.0270(11) -0.0013(8) 0.0097(9) 0.0018(8)
F2 0.0760(11) 0.0447(9) 0.0319(7) 0.0023(6) 0.0271(8) 0.0218(8)
F3 0.0359(7) 0.0173(6) 0.0341(6) 0.0003(5) 0.0158(5) -0.0001(5)
F4 0.0294(7) 0.0361(8) 0.0719(11) 0.0093(8) 0.0001(7) -0.0119(6)
F5 0.0408(7) 0.0269(7) 0.0541(9) 0.0067(6) 0.0274(7) 0.0146(6)

loop_
_atom_type_symbol
_atom_type_description
_atom_type_scat_dispersion_real
_atom_type_scat_dispersion_imag
_atom_type_scat_source
C C 0.0033 0.0016 'International Tables Vol C Tables 4.2.6.8 and 6.1.1.4'
H H 0.0000 0.0000 'International Tables Vol C Tables 4.2.6.8 and 6.1.1.4'
O O 0.0106 0.0060 'International Tables Vol C Tables 4.2.6.8 and 6.1.1.4'
P P 0.1023 0.0942 'International Tables Vol C Tables 4.2.6.8 and 6.1.1.4'
Rh Rh -1.1178 0.9187 'International Tables Vol C Tables 4.2.6.8 and 6.1.1.4'
B B 0.0013 0.0007 'International Tables Vol C Tables 4.2.6.8 and 6.1.1.4'
F F 0.0171 0.0103 'International Tables Vol C Tables 4.2.6.8 and 6.1.1.4'

loop_
_geom_angle_atom_site_label_1
_geom_angle_atom_site_label_2
_geom_angle_atom_site_label_3
_geom_angle
C3 Rh1 C1 88.71(8)
C3 Rh1 O4 81.17(6)
C1 Rh1 O4 92.93(7)
C3 Rh1 P2 83.46(5)
C1 Rh1 P2 97.29(6)
O4 Rh1 P2 161.32(4)
C3 Rh1 F3 171.55(6)
C1 Rh1 F3 89.92(7)
O4 Rh1 F3 90.57(5)
P2 Rh1 F3 104.98(3)
C28 P2 C24 106.48(8)
C28 P2 C20 105.01(8)
C24 P2 C20 111.80(8)
C28 P2 Rh1 103.07(6)
C24 P2 Rh1 123.85(6)
C20 P2 Rh1 104.91(6)
Rh1 C1 H1A 109.5
Rh1 C1 H1B 109.5
H1A C1 H1B 109.5
Rh1 C1 H1C 109.5
H1A C1 H1C 109.5
H1B C1 H1C 109.5
C7 C3 C13 120.12(16)
C7 C3 Rh1 116.29(13)
C13 C3 Rh1 123.57(13)
C5 O4 C6 112.87(14)
C5 O4 Rh1 127.18(12)
C6 O4 Rh1 113.58(11)
O4 C5 H5A 109.5
O4 C5 H5B 109.5
H5A C5 H5B 109.5
O4 C5 H5C 109.5
H5A C5 H5C 109.5
H5B C5 H5C 109.5
O4 C6 C7 109.35(15)
O4 C6 H6A 106.3(14)
C7 C6 H6A 112.9(14)
O4 C6 H6B 108.2(13)
C7 C6 H6B 109.6(13)
H6A C6 H6B 110.3(19)
C3 C7 C8 120.13(17)
C3 C7 C6 119.33(17)
C8 C7 C6 120.51(16)
C10 C8 C7 118.44(17)
C10 C8 C9 120.76(18)
C7 C8 C9 120.80(18)
C8 C9 H9A 109.5
C8 C9 H9B 109.5
H9A C9 H9B 109.5
C8 C9 H9C 109.5
H9A C9 H9C 109.5
H9B C9 H9C 109.5
C11 C10 C8 122.80(18)
C11 C10 H10 118.6
C8 C10 H10 118.6
C10 C11 C13 118.21(17)
C10 C11 C12 120.40(17)
C13 C11 C12 121.39(17)
C11 C12 H12A 109.5
C11 C12 H12B 109.5
H12A C12 H12B 109.5
C11 C12 H12C 109.5
H12A C12 H12C 109.5
H12B C12 H12C 109.5
C11 C13 C3 120.25(16)
C11 C13 C28 122.85(16)
C3 C13 C28 116.88(16)
C13 C28 P2 106.68(12)
C13 C28 H28A 112.5(14)
P2 C28 H28A 112.6(14)
C13 C28 H28B 106.7(16)
P2 C28 H28B 110.0(16)
H28A C28 H28B 108(2)
C23 C20 C22 109.51(15)
C23 C20 C21 108.39(15)
C22 C20 C21 107.24(15)
C23 C20 P2 113.10(13)
C22 C20 P2 111.83(12)
C21 C20 P2 106.51(11)
C20 C21 H21A 109.5
C20 C21 H21B 109.5
H21A C21 H21B 109.5
C20 C21 H21C 109.5
H21A C21 H21C 109.5
H21B C21 H21C 109.5
C20 C22 H22A 109.5
C20 C22 H22B 109.5
H22A C22 H22B 109.5
C20 C22 H22C 109.5
H22A C22 H22C 109.5
H22B C22 H22C 109.5
C20 C23 H23A 109.5
C20 C23 H23B 109.5
H23A C23 H23B 109.5
C20 C23 H23C 109.5
H23A C23 H23C 109.5
H23B C23 H23C 109.5
C25 C24 C27 110.92(16)
C25 C24 C26 108.24(16)
C27 C24 C26 106.86(16)
C25 C24 P2 111.48(13)
C27 C24 P2 110.52(13)
C26 C24 P2 108.65(13)
C24 C25 H25A 109.5
C24 C25 H25B 109.5
H25A C25 H25B 109.5
C24 C25 H25C 109.5
H25A C25 H25C 109.5
H25B C25 H25C 109.5
C24 C26 H26A 109.5
C24 C26 H26B 109.5
H26A C26 H26B 109.5
C24 C26 H26C 109.5
H26A C26 H26C 109.5
H26B C26 H26C 109.5
C24 C27 H27A 109.5
C24 C27 H27B 109.5
H27A C27 H27B 109.5
C24 C27 H27C 109.5
H27A C27 H27C 109.5
H27B C27 H27C 109.5
F4 B1 F5 111.78(18)
F4 B1 F2 111.55(19)
F5 B1 F2 109.64(18)
F4 B1 F3 108.26(17)
F5 B1 F3 108.58(16)
F2 B1 F3 106.87(17)
B1 F3 Rh1 122.91(11)

loop_
_geom_bond_atom_site_label_1
_geom_bond_atom_site_label_2
_geom_bond_distance
Rh1 C3 1.9527(18)
Rh1 C1 2.0220(18)
Rh1 O4 2.1543(13)
Rh1 P2 2.2169(4)
Rh1 F3 2.2664(12)
P2 C28 1.8407(19)
P2 C24 1.8774(19)
P2 C20 1.8916(17)
C1 H1A 0.9600
C1 H1B 0.9600
C1 H1C 0.9600
C3 C7 1.401(2)
C3 C13 1.406(2)
O4 C5 1.436(2)
O4 C6 1.446(2)
C5 H5A 0.9600
C5 H5B 0.9600
C5 H5C 0.9600
C6 C7 1.504(3)
C6 H6A 0.98(2)
C6 H6B 0.98(2)
C7 C8 1.402(3)
C8 C10 1.393(3)
C8 C9 1.508(3)
C9 H9A 0.9600
C9 H9B 0.9600
C9 H9C 0.9600
C10 C11 1.393(3)
C10 H10 0.9300
C11 C13 1.402(3)
C11 C12 1.506(3)
C12 H12A 0.9600
C12 H12B 0.9600
C12 H12C 0.9600
C13 C28 1.515(2)
C28 H28A 0.96(2)
C28 H28B 0.94(3)
C20 C23 1.535(3)
C20 C22 1.536(3)
C20 C21 1.543(2)
C21 H21A 0.9600
C21 H21B 0.9600
C21 H21C 0.9600
C22 H22A 0.9600
C22 H22B 0.9600
C22 H22C 0.9600
C23 H23A 0.9600
C23 H23B 0.9600
C23 H23C 0.9600
C24 C25 1.533(3)
C24 C27 1.534(3)
C24 C26 1.536(3)
C25 H25A 0.9600
C25 H25B 0.9600
C25 H25C 0.9600
C26 H26A 0.9600
C26 H26B 0.9600
C26 H26C 0.9600
C27 H27A 0.9600
C27 H27B 0.9600
C27 H27C 0.9600
B1 F4 1.355(3)
B1 F5 1.374(2)
B1 F2 1.378(3)
B1 F3 1.440(3)
